data_7705125
loop_
_publ_author_name
'Houlihan, Joanna C. C.'
'Moratti, Stephen C.'
'Hanton, Lyall R.'

_publ_section_title
;
 Formation of a robust, double-walled LiMOF from an L-shaped
 di-substituted N-heterocyclic adamantane-based ligand.
;
_journal_issue 34
_journal_name_full 'Dalton transactions (Cambridge, England : 2003)'
_journal_page_first 12009
_journal_page_last 12017
_journal_paper_doi 10.1039/d0dt02437f
_journal_volume 49
_journal_year 2020
_chemical_formula_sum 'C24 H26.42 N2 O2.21'
_chemical_formula_weight 378.25
_space_group_crystal_system orthorhombic
_space_group_IT_number 62
_space_group_name_Hall '-P 2ac 2n'
_space_group_name_H-M_alt 'P n m a'
_atom_sites_solution_hydrogens mixed
_audit_creation_method SHELXL-2018/3
_audit_update_record
;
2020-08-03 deposited with the CCDC.	2020-08-12 downloaded from the CCDC.
;
_cell_angle_alpha 90
_cell_angle_beta 90
_cell_angle_gamma 90
_cell_formula_units_Z 4
_cell_length_a 11.2609(4)
_cell_length_b 6.7138(3)
_cell_length_c 25.8248(8)
_cell_measurement_reflns_used 3692
_cell_measurement_temperature 100.02(10)
_cell_measurement_theta_max 72.1110
_cell_measurement_theta_min 4.2540
_cell_volume 1952.44(13)
_computing_cell_refinement 'CrysAlisPro 1.171.39.46 (Rigaku OD, 2018)'
_computing_data_collection 'CrysAlisPro 1.171.39.46 (Rigaku OD, 2018)'
_computing_data_reduction 'CrysAlisPro 1.171.39.46 (Rigaku OD, 2018)'
_computing_molecular_graphics SHELXTL
_computing_publication_material SHELXTL
_computing_structure_refinement 'SHELXL-2018/3 (Sheldrick, 2018)'
_computing_structure_solution 'SHELXT 2014/5 (Sheldrick, 2014)'
_diffrn_ambient_temperature 100.02(10)
_diffrn_detector_area_resol_mean 5.1725
_diffrn_measured_fraction_theta_full 0.999
_diffrn_measured_fraction_theta_max 0.998
_diffrn_measurement_device_type 'SuperNova, Dual, Cu at home/near, Atlas'
_diffrn_measurement_method '\w scans'
_diffrn_radiation_type CuK\a
_diffrn_radiation_wavelength 1.54184
_diffrn_reflns_av_R_equivalents 0.0391
_diffrn_reflns_av_unetI/netI 0.0237
_diffrn_reflns_Laue_measured_fraction_full 0.999
_diffrn_reflns_Laue_measured_fraction_max 0.998
_diffrn_reflns_limit_h_max 13
_diffrn_reflns_limit_h_min -13
_diffrn_reflns_limit_k_max 7
_diffrn_reflns_limit_k_min -8
_diffrn_reflns_limit_l_max 30
_diffrn_reflns_limit_l_min -30
_diffrn_reflns_number 9991
_diffrn_reflns_point_group_measured_fraction_full 0.999
_diffrn_reflns_point_group_measured_fraction_max 0.998
_diffrn_reflns_theta_full 67.684
_diffrn_reflns_theta_max 68.470
_diffrn_reflns_theta_min 4.283
_diffrn_source 'micro-focus sealed X-ray tube'
_exptl_absorpt_coefficient_mu 0.654
_exptl_absorpt_correction_T_max 1.00000
_exptl_absorpt_correction_T_min 0.68412
_exptl_absorpt_correction_type multi-scan
_exptl_absorpt_process_details
;
CrysAlisPro 1.171.39.46 (Rigaku Oxford Diffraction, 2018)
Empirical absorption correction using spherical harmonics,
 implemented in SCALE3 ABSPACK scaling algorithm.
;
_exptl_crystal_colour colourless
_exptl_crystal_density_diffrn 1.287
_exptl_crystal_description rhomboid
_exptl_crystal_F_000 808
_exptl_crystal_size_max 0.193
_exptl_crystal_size_mid 0.148
_exptl_crystal_size_min 0.047
_refine_diff_density_max 0.290
_refine_diff_density_min -0.222
_refine_diff_density_rms 0.050
_refine_ls_extinction_method none
_refine_ls_goodness_of_fit_ref 1.048
_refine_ls_hydrogen_treatment mixed
_refine_ls_matrix_type full
_refine_ls_number_parameters 171
_refine_ls_number_reflns 1954
_refine_ls_number_restraints 2
_refine_ls_restrained_S_all 1.047
_refine_ls_R_factor_all 0.0530
_refine_ls_R_factor_gt 0.0416
_refine_ls_shift/su_max 0.000
_refine_ls_shift/su_mean 0.000
_refine_ls_structure_factor_coef Fsqd
_refine_ls_weighting_details 'w=1/[\s^2^(Fo^2^)+(0.0643P)^2^+0.5772P] where P=(Fo^2^+2Fc^2^)/3'
_refine_ls_weighting_scheme calc
_refine_ls_wR_factor_gt 0.1078
_refine_ls_wR_factor_ref 0.1172
_reflns_Friedel_coverage 0.000
_reflns_number_gt 1601
_reflns_number_total 1954
_reflns_threshold_expression 'I > 2\s(I)'
_cod_data_source_file d0dt02437f2.cif
_cod_data_source_block Compound9
_cod_depositor_comments 'Adding full bibliography for 7705120--7705129.cif.'
_cod_database_code 7705125
_shelx_shelxl_version_number 2018/3
_shelx_space_group_comment
;
The symmetry employed for this shelxl refinement is uniquely defined
by the following loop, which should always be used as a source of
symmetry information in preference to the above space-group names.
They are only intended as comments.
;
_exptl_absorpt_special_details
;
Empirical correction (ABSPACK) includes:
- Absorption correction using spherical harmonics
- Frame scaling
;

loop_
_space_group_symop_operation_xyz
'x, y, z'
'-x+1/2, -y, z+1/2'
'-x, y+1/2, -z'
'x+1/2, -y+1/2, -z+1/2'
'-x, -y, -z'
'x-1/2, y, -z-1/2'
'x, -y-1/2, z'
'-x-1/2, y-1/2, z-1/2'

loop_
_atom_site_label
_atom_site_type_symbol
_atom_site_fract_x
_atom_site_fract_y
_atom_site_fract_z
_atom_site_U_iso_or_equiv
_atom_site_adp_type
_atom_site_occupancy
_atom_site_site_symmetry_order
_atom_site_calc_flag
_atom_site_refinement_flags_posn
_atom_site_refinement_flags_adp
_atom_site_refinement_flags_occupancy
_atom_site_disorder_assembly
_atom_site_disorder_group
C1 C 0.3776(2) 0.750000 0.25457(8) 0.0316(5) Uani 1 2 d S T P . .
C2 C 0.35228(19) 0.750000 0.31150(7) 0.0232(5) Uani 1 2 d S T P . .
C3 C 0.44593(18) 0.750000 0.34672(8) 0.0216(4) Uani 1 2 d S T P . .
H3 H 0.524018 0.750000 0.335002 0.026 Uiso 1 2 calc R U P . .
C4 C 0.42205(17) 0.750000 0.39913(7) 0.0186(4) Uani 1 2 d S T P . .
H4 H 0.483960 0.750000 0.422968 0.022 Uiso 1 2 calc R U P . .
C5 C 0.23785(18) 0.750000 0.33154(8) 0.0233(5) Uani 1 2 d S T P . .
H5 H 0.174682 0.750000 0.308340 0.028 Uiso 1 2 calc R U P . .
C6 C 0.30420(17) 0.750000 0.41618(7) 0.0176(4) Uani 1 2 d S T P . .
C7 C 0.26958(16) 0.750000 0.47314(7) 0.0161(4) Uani 1 2 d S T P . .
C8 C 0.37849(16) 0.750000 0.50914(7) 0.0158(4) Uani 1 2 d S T P . .
H8A H 0.426505 0.866881 0.502132 0.019 Uiso 0.5 1 calc R U P . .
H8B H 0.426505 0.633119 0.502132 0.019 Uiso 0.5 1 calc R U P . .
C9 C 0.26435(12) 0.5631(2) 0.57716(5) 0.0192(3) Uani 1 1 d . . . . .
H9A H 0.310896 0.443960 0.570829 0.023 Uiso 1 1 calc R U . . .
H9B H 0.239486 0.562075 0.613125 0.023 Uiso 1 1 calc R U . . .
C10 C 0.15455(12) 0.5637(2) 0.54180(5) 0.0207(3) Uani 1 1 d . . . . .
H10 H 0.106670 0.444698 0.548711 0.025 Uiso 1 1 calc R U . . .
C11 C 0.08026(17) 0.750000 0.55258(8) 0.0230(5) Uani 1 2 d S T P . .
H11A H 0.054379 0.750002 0.588410 0.028 Uiso 1 2 calc R U P . .
H11B H 0.010306 0.750000 0.530667 0.028 Uiso 1 2 calc R U P . .
C12 C 0.19460(12) 0.5627(2) 0.48502(5) 0.0196(3) Uani 1 1 d . . . . .
H12A H 0.125541 0.559859 0.462583 0.023 Uiso 1 1 calc R U . . .
H12B H 0.241336 0.444162 0.478245 0.023 Uiso 1 1 calc R U . . .
C13 C 0.34113(16) 0.750000 0.56653(7) 0.0163(4) Uani 1 2 d S T P . .
C14 C 0.44887(17) 0.750000 0.60195(7) 0.0171(4) Uani 1 2 d S T P . .
C15 C 0.43409(18) 0.750000 0.65612(7) 0.0215(4) Uani 1 2 d S T P . .
H15 H 0.358350 0.750000 0.670471 0.026 Uiso 1 2 calc R U P . .
C16 C 0.5326(2) 0.750000 0.68758(7) 0.0240(5) Uani 1 2 d S T P . .
H16 H 0.523977 0.750000 0.723396 0.029 Uiso 1 2 calc R U P . .
C17 C 0.65132(17) 0.750000 0.61150(7) 0.0177(4) Uani 1 2 d S T P . .
H17 H 0.726139 0.750000 0.596257 0.021 Uiso 1 2 calc R U P . .
C18 C 0.64557(18) 0.750000 0.66534(7) 0.0200(4) Uani 1 2 d S T P . .
C19 C 0.75424(19) 0.750000 0.69825(8) 0.0250(5) Uani 1 2 d S T P . .
C20 C 0.8741(2) 0.750000 0.67258(9) 0.0352(6) Uani 1 2 d S T P . .
H20B H 0.883045 0.630838 0.652377 0.050 Uiso 1 1 d . U . . .
H20C H 0.935069 0.750000 0.698516 0.050 Uiso 1 2 d S U P . .
C21 C 0.2760(2) 0.750000 0.21695(8) 0.0359(6) Uani 1 2 d S T P . .
H21A H 0.306362 0.750000 0.182211 0.054 Uiso 1 2 calc R U P . .
H21B H 0.228317 0.866750 0.222281 0.054 Uiso 0.5 1 calc R U P . .
H21C H 0.228317 0.633250 0.222280 0.054 Uiso 0.5 1 calc R U P . .
N1 N 0.55671(14) 0.750000 0.58015(6) 0.0174(4) Uani 1 2 d S T P . .
N2 N 0.21287(15) 0.750000 0.38234(6) 0.0223(4) Uani 1 2 d S T P . .
O1 O 0.74470(15) 0.750000 0.74550(6) 0.0350(4) Uani 1 2 d S T P . .
O2 O 0.47931(17) 0.750000 0.23965(6) 0.0587(6) Uani 1 2 d S T P . .
O3 O 0.0318(7) 0.250000 0.6275(3) 0.052(4) Uani 0.211(6) 2 d DS T P . .
H3A H 0.027(17) 0.250000 0.6593(7) 0.078 Uiso 0.211(6) 2 d DS U P . .
H3B H -0.039(4) 0.250000 0.620(7) 0.078 Uiso 0.211(6) 2 d DS U P . .

loop_
_atom_site_aniso_label
_atom_site_aniso_U_11
_atom_site_aniso_U_22
_atom_site_aniso_U_33
_atom_site_aniso_U_23
_atom_site_aniso_U_13
_atom_site_aniso_U_12
C1 0.0381(13) 0.0378(13) 0.0189(10) 0.000 0.0006(9) 0.000
C2 0.0286(11) 0.0238(10) 0.0172(10) 0.000 -0.0028(8) 0.000
C3 0.0198(10) 0.0235(10) 0.0216(10) 0.000 0.0026(7) 0.000
C4 0.0167(9) 0.0202(10) 0.0189(9) 0.000 -0.0028(7) 0.000
C5 0.0249(10) 0.0267(11) 0.0183(10) 0.000 -0.0069(8) 0.000
C6 0.0174(9) 0.0158(9) 0.0195(9) 0.000 -0.0018(7) 0.000
C7 0.0137(9) 0.0183(9) 0.0164(9) 0.000 -0.0007(7) 0.000
C8 0.0130(9) 0.0182(9) 0.0161(9) 0.000 0.0003(7) 0.000
C9 0.0184(7) 0.0199(7) 0.0192(6) 0.0015(5) 0.0029(5) -0.0007(5)
C10 0.0166(7) 0.0210(7) 0.0244(7) 0.0011(5) 0.0026(5) -0.0043(6)
C11 0.0123(9) 0.0332(12) 0.0235(10) 0.000 0.0026(7) 0.000
C12 0.0163(6) 0.0219(7) 0.0206(7) -0.0018(5) -0.0014(5) -0.0028(5)
C13 0.0153(9) 0.0180(10) 0.0156(9) 0.000 0.0020(7) 0.000
C14 0.0179(9) 0.0171(9) 0.0162(9) 0.000 0.0014(7) 0.000
C15 0.0188(10) 0.0277(11) 0.0181(9) 0.000 0.0039(7) 0.000
C16 0.0298(11) 0.0295(11) 0.0128(9) 0.000 0.0014(8) 0.000
C17 0.0170(9) 0.0200(10) 0.0160(9) 0.000 0.0007(7) 0.000
C18 0.0222(10) 0.0206(10) 0.0171(9) 0.000 -0.0022(7) 0.000
C19 0.0287(11) 0.0270(11) 0.0193(10) 0.000 -0.0052(8) 0.000
C20 0.0233(11) 0.0532(16) 0.0290(11) 0.000 -0.0098(9) 0.000
C21 0.0504(15) 0.0385(13) 0.0188(10) 0.000 -0.0055(10) 0.000
N1 0.0156(8) 0.0205(8) 0.0160(7) 0.000 0.0003(6) 0.000
N2 0.0189(8) 0.0270(9) 0.0209(8) 0.000 -0.0041(6) 0.000
O1 0.0391(10) 0.0492(10) 0.0169(7) 0.000 -0.0093(6) 0.000
O2 0.0370(11) 0.117(2) 0.0224(8) 0.000 0.0066(7) 0.000
O3 0.026(4) 0.110(9) 0.020(4) 0.000 0.003(3) 0.000

loop_
_atom_type_symbol
_atom_type_description
_atom_type_scat_dispersion_real
_atom_type_scat_dispersion_imag
_atom_type_scat_source
C C 0.0181 0.0091 'International Tables Vol C Tables 4.2.6.8 and 6.1.1.4'
H H 0.0000 0.0000 'International Tables Vol C Tables 4.2.6.8 and 6.1.1.4'
N N 0.0311 0.0180 'International Tables Vol C Tables 4.2.6.8 and 6.1.1.4'
O O 0.0492 0.0322 'International Tables Vol C Tables 4.2.6.8 and 6.1.1.4'

loop_
_geom_angle_atom_site_label_1
_geom_angle_atom_site_label_2
_geom_angle_atom_site_label_3
_geom_angle
_geom_angle_site_symmetry_1
_geom_angle_site_symmetry_3
_geom_angle_publ_flag
O2 C1 C2 119.6(2) . . ?
O2 C1 C21 121.1(2) . . ?
C2 C1 C21 119.4(2) . . ?
C5 C2 C3 117.33(18) . . ?
C5 C2 C1 122.85(19) . . ?
C3 C2 C1 119.81(19) . . ?
C4 C3 C2 119.55(19) . . ?
C4 C3 H3 120.2 . . ?
C2 C3 H3 120.2 . . ?
C3 C4 C6 119.59(18) . . ?
C3 C4 H4 120.2 . . ?
C6 C4 H4 120.2 . . ?
N2 C5 C2 123.98(18) . . ?
N2 C5 H5 118.0 . . ?
C2 C5 H5 118.0 . . ?
N2 C6 C4 121.29(18) . . ?
N2 C6 C7 115.52(17) . . ?
C4 C6 C7 123.20(17) . . ?
C6 C7 C8 112.32(15) . . ?
C6 C7 C12 109.39(10) . 7_575 ?
C8 C7 C12 108.38(10) . 7_575 ?
C6 C7 C12 109.38(10) . . ?
C8 C7 C12 108.39(10) . . ?
C12 C7 C12 108.92(15) 7_575 . ?
C7 C8 C13 111.32(15) . . ?
C7 C8 H8A 109.4 . . ?
C13 C8 H8A 109.4 . . ?
C7 C8 H8B 109.4 . . ?
C13 C8 H8B 109.4 . . ?
H8A C8 H8B 108.0 . . ?
C10 C9 C13 109.98(12) . . ?
C10 C9 H9A 109.7 . . ?
C13 C9 H9A 109.7 . . ?
C10 C9 H9B 109.7 . . ?
C13 C9 H9B 109.7 . . ?
H9A C9 H9B 108.2 . . ?
C11 C10 C12 109.75(12) . . ?
C11 C10 C9 109.49(12) . . ?
C12 C10 C9 109.35(11) . . ?
C11 C10 H10 109.4 . . ?
C12 C10 H10 109.4 . . ?
C9 C10 H10 109.4 . . ?
C10 C11 C10 109.65(15) . 7_575 ?
C10 C11 H11A 109.7 . . ?
C10 C11 H11A 109.7 7_575 . ?
C10 C11 H11B 109.7 . . ?
C10 C11 H11B 109.7 7_575 . ?
H11A C11 H11B 108.2 . . ?
C10 C12 C7 110.30(11) . . ?
C10 C12 H12A 109.6 . . ?
C7 C12 H12A 109.6 . . ?
C10 C12 H12B 109.6 . . ?
C7 C12 H12B 109.6 . . ?
H12A C12 H12B 108.1 . . ?
C14 C13 C8 111.17(15) . . ?
C14 C13 C9 109.81(10) . 7_575 ?
C8 C13 C9 108.85(10) . 7_575 ?
C14 C13 C9 109.81(10) . . ?
C8 C13 C9 108.85(10) . . ?
C9 C13 C9 108.28(15) 7_575 . ?
N1 C14 C15 121.66(17) . . ?
N1 C14 C13 118.11(16) . . ?
C15 C14 C13 120.24(17) . . ?
C16 C15 C14 119.45(18) . . ?
C16 C15 H15 120.3 . . ?
C14 C15 H15 120.3 . . ?
C15 C16 C18 119.48(17) . . ?
C15 C16 H16 120.3 . . ?
C18 C16 H16 120.3 . . ?
N1 C17 C18 124.57(18) . . ?
N1 C17 H17 117.7 . . ?
C18 C17 H17 117.7 . . ?
C17 C18 C16 116.96(18) . . ?
C17 C18 C19 122.12(18) . . ?
C16 C18 C19 120.92(17) . . ?
O1 C19 C18 119.76(19) . . ?
O1 C19 C20 121.19(19) . . ?
C18 C19 C20 119.04(17) . . ?
C19 C20 H20B 109.50(15) . . ?
C19 C20 H20C 109.5(2) . . ?
H20B C20 H20C 107.70(15) . . ?
C19 C20 H20B 109.50(15) . 7_575 ?
H20B C20 H20B 112.8(2) . 7_575 ?
H20C C20 H20B 107.71(15) . 7_575 ?
C1 C21 H21A 109.5 . . ?
C1 C21 H21B 109.5 . . ?
H21A C21 H21B 109.5 . . ?
C1 C21 H21C 109.5 . . ?
H21A C21 H21C 109.5 . . ?
H21B C21 H21C 109.5 . . ?
C17 N1 C14 117.89(16) . . ?
C5 N2 C6 118.26(17) . . ?
H3A O3 H3B 101(10) . . ?

loop_
_geom_bond_atom_site_label_1
_geom_bond_atom_site_label_2
_geom_bond_distance
_geom_bond_site_symmetry_2
_geom_bond_publ_flag
C1 O2 1.209(3) . ?
C1 C2 1.498(3) . ?
C1 C21 1.501(3) . ?
C2 C5 1.389(3) . ?
C2 C3 1.393(3) . ?
C3 C4 1.380(3) . ?
C3 H3 0.9300 . ?
C4 C6 1.398(3) . ?
C4 H4 0.9300 . ?
C5 N2 1.342(3) . ?
C5 H5 0.9300 . ?
C6 N2 1.350(2) . ?
C6 C7 1.522(2) . ?
C7 C8 1.539(2) . ?
C7 C12 1.5454(17) 7_575 ?
C7 C12 1.5454(17) . ?
C8 C13 1.541(2) . ?
C8 H8A 0.9700 . ?
C8 H8B 0.9700 . ?
C9 C10 1.5371(18) . ?
C9 C13 1.5486(17) . ?
C9 H9A 0.9700 . ?
C9 H9B 0.9700 . ?
C10 C11 1.5305(18) . ?
C10 C12 1.5342(17) . ?
C10 H10 0.9800 . ?
C11 H11A 0.9700 . ?
C11 H11B 0.9700 . ?
C12 H12A 0.9700 . ?
C12 H12B 0.9700 . ?
C13 C14 1.520(3) . ?
C14 N1 1.339(2) . ?
C14 C15 1.409(3) . ?
C15 C16 1.375(3) . ?
C15 H15 0.9300 . ?
C16 C18 1.396(3) . ?
C16 H16 0.9300 . ?
C17 N1 1.338(2) . ?
C17 C18 1.392(3) . ?
C17 H17 0.9300 . ?
C18 C19 1.490(3) . ?
C19 O1 1.225(3) . ?
C19 C20 1.504(3) . ?
C20 H20B 0.9604(13) . ?
C20 H20C 0.959(2) . ?
C20 H20B 0.9604(13) 7_575 ?
C21 H21A 0.9600 . ?
C21 H21B 0.9600 . ?
C21 H21C 0.9600 . ?
O3 H3A 0.821(10) . ?
O3 H3B 0.821(11) . ?
